data_7209707
loop_
_publ_author_name
'Liang, Li-Li'
'Chen, Kai'
'Ji, Ning-Ning'
'Cheng, Xiao-Jie'
'Zhao, Yi'
'Xiao, Xin'
'Zhang, Yun-Qian'
'Zhu, Qian-Jiang'
'Xue, Sai-Feng'
'Tao, Zhu'

_publ_section_title
;
 Tetrachloride transition-metal dianion-induced coordination and
 supramolecular self-assembly of strontium dications to cucurbit[8]uril
;
_journal_issue 13
_journal_name_full CrystEngComm
_journal_page_first 2416
_journal_paper_doi 10.1039/c3ce27004a
_journal_volume 15
_journal_year 2013
_chemical_formula_sum 'C36 H90 Cd3 Cl6 N24 O39'
_chemical_formula_weight 2033.22
_chemical_name_systematic
;
?
;
_space_group_IT_number 2
_symmetry_cell_setting triclinic
_symmetry_space_group_name_Hall '-P 1'
_symmetry_space_group_name_H-M 'P -1'
_atom_sites_solution_hydrogens geom
_atom_sites_solution_primary direct
_atom_sites_solution_secondary difmap
_audit_creation_method SHELXL-97
_cell_angle_alpha 106.08(3)
_cell_angle_beta 105.57(5)
_cell_angle_gamma 104.49(5)
_cell_formula_units_Z 1
_cell_length_a 12.60(3)
_cell_length_b 12.647(14)
_cell_length_c 12.733(13)
_cell_measurement_temperature 223(2)
_cell_volume 1759(5)
_computing_structure_refinement 'SHELXL-97 (Sheldrick, 1997)'
_diffrn_ambient_temperature 223(2)
_diffrn_measured_fraction_theta_full 0.944
_diffrn_measured_fraction_theta_max 0.944
_diffrn_measurement_device_type 'Bruker CCD Area Detector'
_diffrn_measurement_method '\f and \w scan'
_diffrn_radiation_monochromator graphite
_diffrn_radiation_source 'fine-focus sealed tube'
_diffrn_radiation_type MoK\a
_diffrn_radiation_wavelength 0.71073
_diffrn_reflns_av_R_equivalents 0.0556
_diffrn_reflns_av_sigmaI/netI 0.0802
_diffrn_reflns_limit_h_max 14
_diffrn_reflns_limit_h_min -14
_diffrn_reflns_limit_k_max 15
_diffrn_reflns_limit_k_min -15
_diffrn_reflns_limit_l_max 14
_diffrn_reflns_limit_l_min -15
_diffrn_reflns_number 15544
_diffrn_reflns_theta_full 25.00
_diffrn_reflns_theta_max 25.00
_diffrn_reflns_theta_min 1.79
_exptl_absorpt_coefficient_mu 1.240
_exptl_absorpt_correction_T_max 0.8358
_exptl_absorpt_correction_T_min 0.7807
_exptl_absorpt_correction_type multi-scan
_exptl_absorpt_process_details 'SADABS (Bruker, 2008)'
_exptl_crystal_colour colourless
_exptl_crystal_density_diffrn 1.919
_exptl_crystal_density_method 'not measured'
_exptl_crystal_description block
_exptl_crystal_F_000 1032
_exptl_crystal_size_max 0.21
_exptl_crystal_size_mid 0.17
_exptl_crystal_size_min 0.15
_platon_squeeze_details
;
;
_refine_diff_density_max 1.218
_refine_diff_density_min -1.432
_refine_diff_density_rms 0.180
_refine_ls_extinction_method none
_refine_ls_goodness_of_fit_ref 1.429
_refine_ls_hydrogen_treatment constr
_refine_ls_matrix_type full
_refine_ls_number_parameters 460
_refine_ls_number_reflns 5828
_refine_ls_number_restraints 0
_refine_ls_restrained_S_all 1.429
_refine_ls_R_factor_all 0.1668
_refine_ls_R_factor_gt 0.1062
_refine_ls_shift/su_max 0.000
_refine_ls_shift/su_mean 0.000
_refine_ls_structure_factor_coef Fsqd
_refine_ls_weighting_details 'calc w=1/[\s^2^(Fo^2^)+(0.2000P)^2^+0.0000P] where P=(Fo^2^+2Fc^2^)/3'
_refine_ls_weighting_scheme calc
_refine_ls_wR_factor_gt 0.3150
_refine_ls_wR_factor_ref 0.3672
_reflns_number_gt 4036
_reflns_number_total 5828
_reflns_threshold_expression >2sigma(I)
_cod_data_source_file c3ce27004a.txt
_cod_data_source_block complex02
_cod_original_cell_volume 1759(4)
_cod_original_sg_symbol_H-M P-1
_cod_database_code 7209707

loop_
_symmetry_equiv_pos_as_xyz
'x, y, z'
'-x, -y, -z'

loop_
_atom_site_label
_atom_site_type_symbol
_atom_site_fract_x
_atom_site_fract_y
_atom_site_fract_z
_atom_site_U_iso_or_equiv
_atom_site_adp_type
_atom_site_occupancy
_atom_site_symmetry_multiplicity
_atom_site_calc_flag
_atom_site_refinement_flags
O1W O 0.3587(5) -0.6419(5) 0.7266(4) 0.0535(17) Uani 1 1 d .
O2W O 1.6409(4) 0.2730(4) 1.6410(5) 0.0512(18) Uani 1 1 d .
O3W O 0.7264(4) -0.6420(4) 0.3590(5) 0.0510(18) Uani 1 1 d .
O4W O 0.7949(7) -0.3536(8) 0.5197(10) 0.122(4) Uani 1 1 d .
O5W O 0.7945(7) -0.4865(11) 0.6451(9) 0.131(5) Uani 1 1 d .
O6W O 1.3509(8) 0.2023(8) 1.4835(11) 0.124(5) Uani 1 1 d .
O7W O 0.6477(8) -0.4827(11) 0.7967(8) 0.128(5) Uani 1 1 d .
O8W O 1.4852(11) 0.2041(8) 1.3533(9) 0.133(5) Uani 1 1 d .
O9W O 0.5191(11) -0.3540(10) 0.7975(8) 0.133(5) Uani 1 1 d .
Cl1 Cl 0.4057(3) -0.4058(3) 0.9993(5) 0.1065(15) Uani 1 1 d .
Cl2 Cl 1.5941(3) -0.0014(5) 1.4051(3) 0.1098(15) Uani 1 1 d .
Cl3 Cl 1.0026(5) -0.5929(3) 0.5942(3) 0.1107(15) Uani 1 1 d .
Cd1 Cd 0.52088(10) -0.47903(10) 0.89806(12) 0.0542(5) Uani 0.50 1 d P
Cd2 Cd 1.47919(10) 0.10180(12) 1.47893(11) 0.0555(5) Uani 0.50 1 d P
Cd3 Cd 0.89833(11) -0.47909(11) 0.52094(11) 0.0556(5) Uani 0.50 1 d P
C1 C 1.1014(6) -0.2329(6) 0.7671(7) 0.040(2) Uani 1 1 d .
C2 C 1.2909(6) -0.1045(6) 0.8161(7) 0.041(2) Uani 1 1 d .
H2 H 1.3389 -0.1174 0.7669 0.049 Uiso 1 1 calc R
C3 C 1.2901(6) -0.1836(6) 0.8957(6) 0.0357(18) Uani 1 1 d .
H3 H 1.3379 -0.2339 0.8836 0.043 Uiso 1 1 calc R
C4 C 1.3669(6) 0.0156(6) 1.0146(7) 0.043(2) Uani 1 1 d .
C5 C 1.1280(6) -0.3558(6) 0.8827(7) 0.043(2) Uani 1 1 d .
H5A H 1.1907 -0.3892 0.8927 0.051 Uiso 1 1 calc R
H5B H 1.0597 -0.4137 0.8146 0.051 Uiso 1 1 calc R
C6 C 1.3580(6) -0.1274(7) 1.1156(7) 0.044(2) Uani 1 1 d .
H6A H 1.4160 -0.0587 1.1833 0.052 Uiso 1 1 calc R
H6B H 1.3918 -0.1897 1.1049 0.052 Uiso 1 1 calc R
C7 C 0.9852(6) -0.3664(6) 0.9856(6) 0.039(2) Uani 1 1 d .
C8 C 1.1820(6) -0.2901(6) 1.1062(6) 0.040(2) Uani 1 1 d .
H8 H 1.2317 -0.3385 1.1176 0.048 Uiso 1 1 calc R
C9 C 1.1040(6) -0.2914(6) 1.1839(7) 0.047(2) Uani 1 1 d .
H9 H 1.1169 -0.3395 1.2324 0.056 Uiso 1 1 calc R
C10 C 1.2333(7) -0.0993(6) 1.2321(7) 0.047(2) Uani 1 1 d .
C11 C 0.8843(6) -0.3565(6) 1.1254(7) 0.042(2) Uani 1 1 d .
H11A H 0.8933 -0.3921 1.1851 0.050 Uiso 1 1 calc R
H11B H 0.8171 -0.4129 1.0554 0.050 Uiso 1 1 calc R
C12 C 1.1156(6) -0.1284(6) 1.3574(6) 0.041(2) Uani 1 1 d .
H12A H 1.1032 -0.1915 1.3883 0.050 Uiso 1 1 calc R
H12B H 1.1834 -0.0611 1.4170 0.050 Uiso 1 1 calc R
C13 C 0.7670(6) -0.2334(6) 1.0999(6) 0.040(2) Uani 1 1 d .
C14 C 0.8955(5) -0.1829(6) 1.2912(6) 0.0322(16) Uani 1 1 d .
H14 H 0.8848 -0.2311 1.3396 0.039 Uiso 1 1 calc R
C15 C 0.8166(6) -0.1048(6) 1.2902(7) 0.040(2) Uani 1 1 d .
H15 H 0.7669 -0.1158 1.3375 0.049 Uiso 1 1 calc R
C16 C 1.0154(5) 0.0153(6) 1.3660(6) 0.0338(17) Uani 1 1 d .
C17 C 1.3576(6) 0.1168(7) 0.8726(7) 0.044(2) Uani 1 1 d .
H17A H 1.4152 0.1848 0.9413 0.053 Uiso 1 1 calc R
H17B H 1.3912 0.1054 0.8110 0.053 Uiso 1 1 calc R
C18 C 1.1284(7) -0.1151(7) 0.6417(6) 0.043(2) Uani 1 1 d .
H18A H 1.1915 -0.1045 0.6102 0.052 Uiso 1 1 calc R
H18B H 1.0603 -0.1824 0.5824 0.052 Uiso 1 1 calc R
N1 N 1.1679(5) -0.1419(6) 0.7484(5) 0.0434(18) Uani 1 1 d .
N2 N 1.1670(5) -0.2521(5) 0.8583(6) 0.0436(18) Uani 1 1 d .
N3 N 1.3379(5) 0.0128(5) 0.9040(6) 0.0434(18) Uani 1 1 d .
N4 N 1.3388(5) -0.0968(5) 1.0134(5) 0.0421(17) Uani 1 1 d .
N5 N 1.0963(5) -0.3380(5) 0.9853(5) 0.0412(17) Uani 1 1 d .
N6 N 0.9860(5) -0.3386(5) 1.0969(5) 0.0411(17) Uani 1 1 d .
N7 N 1.2530(5) -0.1670(5) 1.1419(6) 0.0454(19) Uani 1 1 d .
N8 N 1.1417(5) -0.1678(5) 1.2534(5) 0.0402(16) Uani 1 1 d .
N9 N 0.8577(5) -0.2532(5) 1.1681(5) 0.0442(19) Uani 1 1 d .
N10 N 0.7481(5) -0.1415(5) 1.1680(5) 0.0382(16) Uani 1 1 d .
N11 N 1.0149(5) -0.0951(5) 1.3377(5) 0.0389(16) Uani 1 1 d .
N12 N 0.9028(5) 0.0136(5) 1.3383(6) 0.0423(18) Uani 1 1 d .
O1 O 0.9955(5) -0.2897(5) 0.7109(5) 0.0573(18) Uani 1 1 d .
O2 O 0.8957(5) -0.4154(5) 0.8966(5) 0.0531(17) Uani 1 1 d .
O3 O 0.7108(5) -0.2894(5) 0.9977(5) 0.061(2) Uani 1 1 d .
O4 O 1.4132(5) 0.1034(4) 1.1042(5) 0.0475(15) Uani 1 1 d .
O5 O 1.2895(5) 0.0046(5) 1.2899(6) 0.0614(19) Uani 1 1 d .
O6 O 1.1042(5) 0.1041(5) 1.4152(6) 0.0570(19) Uani 1 1 d .

loop_
_atom_site_aniso_label
_atom_site_aniso_U_11
_atom_site_aniso_U_22
_atom_site_aniso_U_33
_atom_site_aniso_U_23
_atom_site_aniso_U_13
_atom_site_aniso_U_12
O1W 0.046(3) 0.039(3) 0.021(2) -0.012(2) -0.014(2) -0.021(2)
O2W 0.042(3) 0.025(2) 0.036(3) -0.009(2) -0.033(2) 0.0040(19)
O3W 0.027(2) 0.041(3) 0.035(3) -0.034(2) -0.006(2) 0.0036(19)
O4W 0.062(4) 0.089(6) 0.148(9) -0.009(6) -0.003(5) 0.023(4)
O5W 0.061(4) 0.175(11) 0.082(6) -0.008(7) 0.006(4) 0.002(5)
O6W 0.079(5) 0.062(5) 0.166(10) -0.006(6) 0.003(6) 0.020(4)
O7W 0.082(5) 0.171(10) 0.056(5) -0.006(6) 0.007(4) -0.006(6)
O8W 0.169(10) 0.072(6) 0.082(7) 0.006(5) -0.001(7) -0.002(6)
O9W 0.161(10) 0.102(7) 0.066(6) 0.007(5) -0.002(6) 0.006(7)
Cl1 0.0673(15) 0.0667(16) 0.209(5) 0.060(2) 0.060(2) 0.0410(13)
Cl2 0.0662(15) 0.218(5) 0.0660(18) 0.053(2) 0.0314(14) 0.075(2)
Cl3 0.215(4) 0.0688(18) 0.0713(19) 0.0285(15) 0.059(2) 0.076(2)
Cd1 0.0422(7) 0.0394(7) 0.0558(8) -0.0016(6) 0.0005(6) 0.0133(5)
Cd2 0.0417(7) 0.0578(8) 0.0407(7) -0.0032(6) 0.0006(5) 0.0140(6)
Cd3 0.0611(8) 0.0394(7) 0.0407(8) -0.0006(6) -0.0008(6) 0.0138(6)
C1 0.033(3) 0.027(3) 0.044(4) 0.002(3) 0.003(3) 0.008(3)
C2 0.033(3) 0.039(4) 0.036(4) -0.004(3) 0.005(3) 0.017(3)
C3 0.036(3) 0.030(3) 0.034(4) -0.003(3) 0.010(3) 0.020(3)
C4 0.035(3) 0.030(4) 0.044(4) -0.003(3) -0.003(3) 0.015(3)
C5 0.044(4) 0.029(3) 0.038(4) -0.006(3) 0.003(3) 0.017(3)
C6 0.030(3) 0.042(4) 0.039(4) -0.001(3) -0.003(3) 0.015(3)
C7 0.034(3) 0.034(3) 0.038(4) -0.001(3) 0.005(3) 0.019(3)
C8 0.040(3) 0.031(3) 0.033(4) 0.000(3) -0.007(3) 0.019(3)
C9 0.034(3) 0.035(4) 0.047(4) -0.008(3) -0.007(3) 0.021(3)
C10 0.046(4) 0.028(3) 0.038(4) -0.008(3) -0.009(3) 0.014(3)
C11 0.041(4) 0.029(3) 0.041(4) 0.000(3) 0.004(3) 0.016(3)
C12 0.041(3) 0.036(3) 0.028(3) -0.005(3) -0.001(3) 0.016(3)
C13 0.031(3) 0.038(4) 0.028(4) -0.007(3) -0.001(3) 0.008(3)
C14 0.029(3) 0.025(3) 0.031(4) 0.004(3) 0.007(3) 0.003(2)
C15 0.036(3) 0.032(3) 0.033(4) -0.002(3) -0.001(3) 0.010(3)
C16 0.030(3) 0.037(4) 0.026(3) 0.004(3) 0.005(3) 0.012(3)
C17 0.032(3) 0.044(4) 0.041(4) 0.000(3) 0.004(3) 0.016(3)
C18 0.052(4) 0.039(4) 0.029(4) 0.002(3) 0.002(3) 0.024(3)
N1 0.039(3) 0.044(3) 0.032(3) 0.003(3) -0.003(3) 0.020(3)
N2 0.033(3) 0.035(3) 0.043(4) -0.002(3) -0.001(3) 0.014(2)
N3 0.048(3) 0.029(3) 0.035(3) -0.001(3) -0.001(3) 0.014(2)
N4 0.042(3) 0.036(3) 0.028(3) 0.000(3) -0.001(3) 0.009(2)
N5 0.040(3) 0.037(3) 0.028(3) -0.004(3) 0.002(3) 0.011(2)
N6 0.039(3) 0.039(3) 0.029(3) -0.002(3) 0.002(3) 0.014(2)
N7 0.041(3) 0.037(3) 0.040(3) -0.003(3) 0.000(3) 0.018(3)
N8 0.036(3) 0.038(3) 0.032(3) -0.001(3) 0.008(2) 0.009(2)
N9 0.046(3) 0.033(3) 0.033(3) -0.008(3) -0.004(3) 0.022(3)
N10 0.036(3) 0.038(3) 0.031(3) 0.004(3) 0.004(2) 0.017(2)
N11 0.031(3) 0.045(3) 0.028(3) 0.002(3) 0.004(2) 0.015(2)
N12 0.036(3) 0.030(3) 0.043(4) -0.003(3) 0.005(3) 0.011(2)
O1 0.042(3) 0.061(4) 0.052(4) 0.017(3) 0.001(3) 0.012(3)
O2 0.043(3) 0.052(3) 0.036(3) -0.003(2) -0.001(2) 0.010(2)
O3 0.061(3) 0.058(4) 0.044(3) 0.000(3) 0.001(3) 0.029(3)
O4 0.059(3) 0.031(3) 0.032(3) 0.002(2) 0.002(2) 0.009(2)
O5 0.067(4) 0.040(3) 0.054(4) -0.005(3) 0.013(3) 0.017(3)
O6 0.042(3) 0.039(3) 0.060(4) -0.003(3) -0.003(3) 0.012(2)

loop_
_atom_type_symbol
_atom_type_description
_atom_type_scat_dispersion_real
_atom_type_scat_dispersion_imag
_atom_type_scat_source
C C 0.0033 0.0016 'International Tables Vol C Tables 4.2.6.8 and 6.1.1.4'
H H 0.0000 0.0000 'International Tables Vol C Tables 4.2.6.8 and 6.1.1.4'
N N 0.0061 0.0033 'International Tables Vol C Tables 4.2.6.8 and 6.1.1.4'
O O 0.0106 0.0060 'International Tables Vol C Tables 4.2.6.8 and 6.1.1.4'
Cl Cl 0.1484 0.1585 'International Tables Vol C Tables 4.2.6.8 and 6.1.1.4'
Cd Cd -0.8075 1.2024 'International Tables Vol C Tables 4.2.6.8 and 6.1.1.4'

loop_
_geom_angle_atom_site_label_1
_geom_angle_atom_site_label_2
_geom_angle_atom_site_label_3
_geom_angle
_geom_angle_site_symmetry_1
_geom_angle_site_symmetry_3
Cd1 Cl1 Cd1 76.02(13) . 2_647
Cd2 Cl2 Cd2 74.72(14) . 2_858
Cd3 Cl3 Cd3 74.71(16) 2_746 .
O9W Cd1 O7W 67.8(5) . .
O9W Cd1 Cl1 93.2(4) . .
O7W Cd1 Cl1 159.0(4) . .
O9W Cd1 Cl1 158.8(4) . 2_647
O7W Cd1 Cl1 93.0(4) . 2_647
Cl1 Cd1 Cl1 103.98(13) . 2_647
O9W Cd1 O1W 91.1(3) . .
O7W Cd1 O1W 90.9(3) . .
Cl1 Cd1 O1W 98.5(2) . .
Cl1 Cd1 O1W 98.5(2) 2_647 .
O9W Cd1 O3 67.5(3) . .
O7W Cd1 O3 67.7(3) . .
Cl1 Cd1 O3 97.5(2) . .
Cl1 Cd1 O3 97.4(2) 2_647 .
O1W Cd1 O3 153.8(2) . .
O9W Cd1 Cd1 143.6(4) . 2_647
O7W Cd1 Cd1 142.8(3) . 2_647
Cl1 Cd1 Cd1 52.38(12) . 2_647
Cl1 Cd1 Cd1 51.60(13) 2_647 2_647
O1W Cd1 Cd1 103.97(19) . 2_647
O3 Cd1 Cd1 102.19(19) . 2_647
O6W Cd2 O8W 70.5(6) . .
O6W Cd2 Cl2 159.4(4) . .
O8W Cd2 Cl2 91.2(4) . .
O6W Cd2 Cl2 91.0(4) . 2_858
O8W Cd2 Cl2 159.9(4) . 2_858
Cl2 Cd2 Cl2 105.28(14) . 2_858
O6W Cd2 O2W 90.9(3) . .
O8W Cd2 O2W 89.9(3) . .
Cl2 Cd2 O2W 98.9(2) . .
Cl2 Cd2 O2W 98.6(2) 2_858 .
O6W Cd2 O5 67.6(3) . .
O8W Cd2 O5 68.6(3) . .
Cl2 Cd2 O5 97.3(2) . .
Cl2 Cd2 O5 97.5(2) 2_858 .
O2W Cd2 O5 153.3(2) . .
O6W Cd2 Cd2 141.3(4) . 2_858
O8W Cd2 Cd2 142.8(4) . 2_858
Cl2 Cd2 Cd2 53.13(13) . 2_858
Cl2 Cd2 Cd2 52.14(12) 2_858 2_858
O2W Cd2 Cd2 104.46(15) . 2_858
O5 Cd2 Cd2 102.22(17) . 2_858
O4W Cd3 O5W 69.3(5) . .
O4W Cd3 Cl3 92.3(4) . 2_746
O5W Cd3 Cl3 160.2(4) . 2_746
O4W Cd3 Cl3 158.3(4) . .
O5W Cd3 Cl3 91.3(4) . .
Cl3 Cd3 Cl3 105.29(16) 2_746 .
O4W Cd3 O3W 90.6(3) . .
O5W Cd3 O3W 89.1(3) . .
Cl3 Cd3 O3W 98.7(2) 2_746 .
Cl3 Cd3 O3W 99.0(2) . .
O4W Cd3 O1 67.8(3) . .
O5W Cd3 O1 69.1(3) . .
Cl3 Cd3 O1 97.7(2) 2_746 .
Cl3 Cd3 O1 96.83(18) . .
O3W Cd3 O1 153.3(2) . .
O4W Cd3 Cd3 143.0(4) . 2_746
O5W Cd3 Cd3 142.5(3) . 2_746
Cl3 Cd3 Cd3 52.69(12) 2_746 2_746
Cl3 Cd3 Cd3 52.60(14) . 2_746
O3W Cd3 Cd3 104.67(17) . 2_746
O1 Cd3 Cd3 101.99(18) . 2_746
O1 C1 N2 123.9(8) . .
O1 C1 N1 125.7(8) . .
N2 C1 N1 110.5(6) . .
N1 C2 N3 113.7(5) . .
N1 C2 C3 101.5(7) . .
N3 C2 C3 101.6(6) . .
N1 C2 H2 113.0 . .
N3 C2 H2 113.0 . .
C3 C2 H2 113.0 . .
N2 C3 N4 114.1(6) . .
N2 C3 C2 103.5(5) . .
N4 C3 C2 102.8(6) . .
N2 C3 H3 111.9 . .
N4 C3 H3 111.9 . .
C2 C3 H3 111.9 . .
O4 C4 N3 126.5(8) . .
O4 C4 N4 123.8(8) . .
N3 C4 N4 109.7(6) . .
N2 C5 N5 114.8(6) . .
N2 C5 H5A 108.6 . .
N5 C5 H5A 108.6 . .
N2 C5 H5B 108.6 . .
N5 C5 H5B 108.6 . .
H5A C5 H5B 107.6 . .
N4 C6 N7 114.6(6) . .
N4 C6 H6A 108.6 . .
N7 C6 H6A 108.6 . .
N4 C6 H6B 108.6 . .
N7 C6 H6B 108.6 . .
H6A C6 H6B 107.6 . .
O2 C7 N5 124.3(8) . .
O2 C7 N6 124.6(8) . .
N5 C7 N6 111.0(6) . .
N7 C8 N5 112.2(6) . .
N7 C8 C9 105.5(6) . .
N5 C8 C9 104.1(6) . .
N7 C8 H8 111.5 . .
N5 C8 H8 111.5 . .
C9 C8 H8 111.5 . .
N8 C9 N6 113.8(5) . .
N8 C9 C8 101.5(7) . .
N6 C9 C8 102.3(6) . .
N8 C9 H9 112.7 . .
N6 C9 H9 112.7 . .
C8 C9 H9 112.7 . .
O5 C10 N7 125.7(9) . .
O5 C10 N8 124.5(8) . .
N7 C10 N8 109.7(6) . .
N6 C11 N9 115.1(7) . .
N6 C11 H11A 108.5 . .
N9 C11 H11A 108.5 . .
N6 C11 H11B 108.5 . .
N9 C11 H11B 108.5 . .
H11A C11 H11B 107.5 . .
N11 C12 N8 113.1(6) . .
N11 C12 H12A 109.0 . .
N8 C12 H12A 109.0 . .
N11 C12 H12B 109.0 . .
N8 C12 H12B 109.0 . .
H12A C12 H12B 107.8 . .
O3 C13 N10 125.5(7) . .
O3 C13 N9 126.0(7) . .
N10 C13 N9 108.5(5) . .
N9 C14 N11 112.9(7) . .
N9 C14 C15 102.3(5) . .
N11 C14 C15 102.4(5) . .
N9 C14 H14 112.8 . .
N11 C14 H14 112.8 . .
C15 C14 H14 112.8 . .
N10 C15 N12 113.0(7) . .
N10 C15 C14 103.4(6) . .
N12 C15 C14 102.6(5) . .
N10 C15 H15 112.3 . .
N12 C15 H15 112.3 . .
C14 C15 H15 112.3 . .
O6 C16 N11 125.1(6) . .
O6 C16 N12 125.5(7) . .
N11 C16 N12 109.4(6) . .
N10 C17 N3 113.0(7) 2_757 .
N10 C17 H17A 109.0 2_757 .
N3 C17 H17A 109.0 . .
N10 C17 H17B 109.0 2_757 .
N3 C17 H17B 109.0 . .
H17A C17 H17B 107.8 . .
N12 C18 N1 113.4(6) 2_757 .
N12 C18 H18A 108.9 2_757 .
N1 C18 H18A 108.9 . .
N12 C18 H18B 108.9 2_757 .
N1 C18 H18B 108.9 . .
H18A C18 H18B 107.7 . .
C1 N1 C2 112.6(7) . .
C1 N1 C18 123.0(6) . .
C2 N1 C18 120.5(8) . .
C1 N2 C5 122.6(5) . .
C1 N2 C3 111.1(7) . .
C5 N2 C3 122.3(6) . .
C4 N3 C2 113.7(7) . .
C4 N3 C17 124.5(6) . .
C2 N3 C17 121.8(7) . .
C4 N4 C6 125.1(6) . .
C4 N4 C3 112.1(7) . .
C6 N4 C3 122.7(6) . .
C7 N5 C5 125.9(6) . .
C7 N5 C8 110.0(7) . .
C5 N5 C8 124.0(6) . .
C7 N6 C11 124.2(6) . .
C7 N6 C9 112.5(7) . .
C11 N6 C9 123.3(7) . .
C10 N7 C6 122.2(6) . .
C10 N7 C8 110.5(8) . .
C6 N7 C8 124.0(6) . .
C10 N8 C12 123.1(6) . .
C10 N8 C9 112.4(7) . .
C12 N8 C9 121.3(8) . .
C13 N9 C11 120.9(5) . .
C13 N9 C14 112.7(5) . .
C11 N9 C14 123.6(6) . .
C13 N10 C15 112.5(6) . .
C13 N10 C17 121.0(5) . 2_757
C15 N10 C17 122.6(6) . 2_757
C16 N11 C12 125.8(6) . .
C16 N11 C14 112.7(6) . .
C12 N11 C14 121.3(6) . .
C16 N12 C18 124.2(6) . 2_757
C16 N12 C15 112.8(6) . .
C18 N12 C15 122.9(6) 2_757 .
C1 O1 Cd3 128.4(6) . .
C13 O3 Cd1 129.5(7) . .
C10 O5 Cd2 129.3(5) . .

loop_
_geom_bond_atom_site_label_1
_geom_bond_atom_site_label_2
_geom_bond_distance
_geom_bond_site_symmetry_2
O1W Cd1 2.489(5) .
O2W Cd2 2.482(5) .
O3W Cd3 2.491(5) .
O4W Cd3 2.293(10) .
O5W Cd3 2.314(12) .
O6W Cd2 2.296(10) .
O7W Cd1 2.310(12) .
O8W Cd2 2.325(13) .
O9W Cd1 2.295(13) .
Cl1 Cd1 2.376(5) .
Cl1 Cd1 2.401(4) 2_647
Cl2 Cd2 2.384(5) .
Cl2 Cd2 2.415(5) 2_858
Cl3 Cd3 2.385(6) 2_746
Cl3 Cd3 2.388(4) .
Cd1 Cl1 2.401(4) 2_647
Cd1 O3 2.627(7) .
Cd1 Cd1 2.942(4) 2_647
Cd2 Cl2 2.415(5) 2_858
Cd2 O5 2.612(7) .
Cd2 Cd2 2.913(4) 2_858
Cd3 Cl3 2.385(6) 2_746
Cd3 O1 2.611(6) .
Cd3 Cd3 2.896(6) 2_746
C1 O1 1.237(9) .
C1 N2 1.354(10) .
C1 N1 1.364(12) .
C2 N1 1.436(9) .
C2 N3 1.445(8) .
C2 C3 1.609(13) .
C2 H2 0.9900 .
C3 N2 1.444(10) .
C3 N4 1.444(8) .
C3 H3 0.9900 .
C4 O4 1.221(8) .
C4 N3 1.345(12) .
C4 N4 1.371(11) .
C5 N2 1.429(12) .
C5 N5 1.443(12) .
C5 H5A 0.9800 .
C5 H5B 0.9800 .
C6 N4 1.435(12) .
C6 N7 1.454(12) .
C6 H6A 0.9800 .
C6 H6B 0.9800 .
C7 O2 1.231(8) .
C7 N5 1.357(11) .
C7 N6 1.358(11) .
C8 N7 1.457(10) .
C8 N5 1.472(8) .
C8 C9 1.571(13) .
C8 H8 0.9900 .
C9 N8 1.446(9) .
C9 N6 1.448(8) .
C9 H9 0.9900 .
C10 O5 1.221(9) .
C10 N7 1.352(11) .
C10 N8 1.398(12) .
C11 N6 1.406(11) .
C11 N9 1.427(8) .
C11 H11A 0.9800 .
C11 H11B 0.9800 .
C12 N11 1.416(9) .
C12 N8 1.435(11) .
C12 H12A 0.9800 .
C12 H12B 0.9800 .
C13 O3 1.201(9) .
C13 N10 1.360(9) .
C13 N9 1.362(9) .
C14 N9 1.446(9) .
C14 N11 1.473(9) .
C14 C15 1.568(10) .
C14 H14 0.9900 .
C15 N10 1.435(9) .
C15 N12 1.456(9) .
C15 H15 0.9900 .
C16 O6 1.228(9) .
C16 N11 1.340(9) .
C16 N12 1.360(9) .
C17 N10 1.438(9) 2_757
C17 N3 1.461(12) .
C17 H17A 0.9800 .
C17 H17B 0.9800 .
C18 N12 1.412(9) 2_757
C18 N1 1.477(11) .
C18 H18A 0.9800 .
C18 H18B 0.9800 .
N10 C17 1.438(9) 2_757
N12 C18 1.412(9) 2_757

loop_
_platon_squeeze_void_nr
_platon_squeeze_void_average_x
_platon_squeeze_void_average_y
_platon_squeeze_void_average_z
_platon_squeeze_void_volume
_platon_squeeze_void_count_electrons
_platon_squeeze_void_content
1 -0.051 -0.051 -0.051 221 87 ' '
